data_1536298
loop_
_publ_author_name
'Weil, M.'
'Kubel, F.'

_publ_section_title
;
 Single crystal growth and classification of Eu Al F5 and solid solutions
 M(II)1-x Eux Al F5 (M = Ca, Sr, Ba) within the structural family of
 tetragonal M(II) M(III) F5 compounds
;
_journal_name_full 'Journal of Solid State Chemistry'
_journal_page_first 150
_journal_page_last 156
_journal_paper_doi 10.1006/jssc.2001.9464
_journal_volume 164
_journal_year 2002
_chemical_formula_sum 'Al Eu0.23 F5 Sr0.77'
_chemical_name_systematic '(Eu0.23 Sr0.77) (Al F5)'
_space_group_IT_number 88
_symmetry_space_group_name_Hall '-I 4ad'
_symmetry_space_group_name_H-M 'I 41/a :2'
_cell_angle_alpha 90
_cell_angle_beta 90
_cell_angle_gamma 90
_cell_formula_units_Z 64
_cell_length_a 19.9036
_cell_length_b 19.9036
_cell_length_c 14.3279
_cell_volume 5676.045
_citation_journal_id_ASTM JSSCBI
_cod_data_source_file Weil_JSSCBI_2002_336.cif
_cod_data_source_block Al1Eu0.23F5Sr0.77
_cod_original_formula_sum 'Al1 Eu0.23 F5 Sr0.77'
_cod_database_code 1536298

loop_
_symmetry_equiv_pos_as_xyz
x,y,z
-y+3/4,x+1/4,z+1/4
-x+1/2,-y,z+1/2
y+3/4,-x+3/4,z+3/4
-x,-y,-z
y-3/4,-x-1/4,-z-1/4
x-1/2,y,-z-1/2
-y-3/4,x-3/4,-z-3/4
x+1/2,y+1/2,z+1/2
-y+5/4,x+3/4,z+3/4
-x+1,-y+1/2,z+1
y+5/4,-x+5/4,z+5/4
-x+1/2,-y+1/2,-z+1/2
y-1/4,-x+1/4,-z+1/4
x,y+1/2,-z
-y-1/4,x-1/4,-z-1/4

loop_
_atom_site_label
_atom_site_type_symbol
_atom_site_fract_x
_atom_site_fract_y
_atom_site_fract_z
_atom_site_occupancy
_atom_site_U_iso_or_equiv
F20 F-1 0.4677 0.16796 0.01648 1 0.0
F13 F-1 0.19383 0.15755 0.03955 1 0.0
Sr3 Sr+2 0.161 0.15794 0.37495 0.767 0.0
Sr4 Sr+2 0.40973 0.09033 0.12405 0.795 0.0
F19 F-1 0.40593 0.55658 0.04178 1 0.0
F16 F-1 0.27855 0.08642 0.1285 1 0.0
Eu3 Eu+2 0.161 0.15794 0.37495 0.233 0.0
Eu2 Eu+2 0.08135 0.1151 0.12061 0.232 0.0
Al4 Al+3 0 0.25 0.27038 1 0.0
F5 F-1 0.06742 0.22597 0.55518 1 0.0
F6 F-1 0.06694 0.22596 0.19557 1 0.0
F7 F-1 0.07435 0.0754 0.28831 1 0.0
F2 F-1 0.01394 0.0085 0.1268 1 0.0
F18 F-1 0.32195 0.18449 0.21059 1 0.0
Al5 Al+3 0 0.25 0.48095 1 0.0
F8 F-1 0.07468 0.07386 0.46098 1 0.0
Sr1 Sr+2 0.08013 0.11358 0.62795 0.761 0.0
Eu4 Eu+2 0.40973 0.09033 0.12405 0.205 0.0
F1 F-1 0.01093 0.0051 0.6237 1 0.0
Al1 Al+3 0.07721 0.00797 0.37449 1 0.0
F10 F-1 0.16375 0.02216 0.1266 1 0.0
F4 F-1 0.05414 0.22795 0.37572 1 0.0
F17 F-1 0.32378 0.18108 0.0393 1 0.0
Al3 Al+3 0.25675 0.17618 0.12565 1 0.0
Al2 Al+3 0.25141 0.00152 0.12466 1 0.0
F3 F-1 0.03282 0.33188 0.268 1 0.0
Eu1 Eu+2 0.08013 0.11358 0.62795 0.239 0.0
F15 F-1 0.25113 0.003 -0.0001 1 0.0
F14 F-1 0.19299 0.1602 0.53717 1 0.0
Sr2 Sr+2 0.08135 0.1151 0.12061 0.768 0.0
F11 F-1 0.16713 0.02595 0.3718 1 0.0
F9 F-1 0.16124 0.01978 0.624 1 0.0
F12 F-1 0.1921 0.16053 0.21076 1 0.0
